data_7058632
loop_
_publ_author_name
'Gupta, Anand K.'
'Deka, Rajesh'
'Singh, Harkesh B.'
'Butcher, Ray J.'

_publ_section_title
;
 Reactivity of bis[{2,6-(dimethylamino)methyl}phenyl]telluride with Pd(ii)
 and Hg(ii): isolation of the first Pd(ii) complex of an organotellurenium
 cation as a ligand
;
_journal_issue 33
_journal_name_full 'New Journal of Chemistry'
_journal_page_first 13225
_journal_paper_doi 10.1039/C9NJ02469G
_journal_volume 43
_journal_year 2019
_chemical_formula_moiety 'C24 H38 N4 Te'
_chemical_formula_sum 'C24 H38 N4 Te'
_chemical_formula_weight 510.18
_space_group_crystal_system monoclinic
_space_group_IT_number 14
_space_group_name_Hall '-P 2yn'
_space_group_name_H-M_alt 'P 1 21/n 1'
_symmetry_space_group_name_Hall '-P 2yn'
_symmetry_space_group_name_H-M 'P 1 21/n 1'
_atom_sites_solution_hydrogens mixed
_atom_sites_solution_primary direct
_atom_sites_solution_secondary difmap
_audit_creation_method SHELXL-2018/3
_audit_update_record
;
2019-01-26 deposited with the CCDC.    2019-07-22 downloaded from the CCDC.
;
_cell_angle_alpha 90
_cell_angle_beta 114.042(2)
_cell_angle_gamma 90
_cell_formula_units_Z 4
_cell_length_a 9.39820(17)
_cell_length_b 29.1571(4)
_cell_length_c 10.11713(16)
_cell_measurement_reflns_used 5440
_cell_measurement_temperature 123(2)
_cell_measurement_theta_max 75.2868
_cell_measurement_theta_min 3.0287
_cell_volume 2531.83(8)
_computing_cell_refinement
;
CrysAlisPro, Agilent Technologies,
Version 1.171.35.21 (release 20-01-2012 CrysAlis171 .NET)
(compiled Jan 23 2012,18:06:46)
;
_computing_data_collection
;
CrysAlisPro, Agilent Technologies,
Version 1.171.35.21 (release 20-01-2012 CrysAlis171 .NET)
(compiled Jan 23 2012,18:06:46)
;
_computing_data_reduction
;
CrysAlisPro, Agilent Technologies,
Version 1.171.35.21 (release 20-01-2012 CrysAlis171 .NET)
(compiled Jan 23 2012,18:06:46)
;
_computing_molecular_graphics 'SHELXTL (Sheldrick, 2008)'
_computing_publication_material 'SHELXTL (Sheldrick, 2008)'
_computing_structure_refinement 'SHELXL-2018/3 (Sheldrick, 2018)'
_computing_structure_solution 'SHELXS-97 (Sheldrick, 2008)'
_diffrn_ambient_temperature 123(2)
_diffrn_detector_area_resol_mean 10.5081
_diffrn_measured_fraction_theta_full 0.997
_diffrn_measured_fraction_theta_max 0.971
_diffrn_measurement_device_type 'Xcalibur, Ruby, Gemini'
_diffrn_measurement_method '\w scans'
_diffrn_radiation_type CuK\a
_diffrn_radiation_wavelength 1.54184
_diffrn_reflns_av_R_equivalents 0.0381
_diffrn_reflns_av_unetI/netI 0.0468
_diffrn_reflns_Laue_measured_fraction_full 0.997
_diffrn_reflns_Laue_measured_fraction_max 0.971
_diffrn_reflns_limit_h_max 6
_diffrn_reflns_limit_h_min -11
_diffrn_reflns_limit_k_max 36
_diffrn_reflns_limit_k_min -30
_diffrn_reflns_limit_l_max 12
_diffrn_reflns_limit_l_min -8
_diffrn_reflns_number 9872
_diffrn_reflns_point_group_measured_fraction_full 0.997
_diffrn_reflns_point_group_measured_fraction_max 0.971
_diffrn_reflns_theta_full 67.500
_diffrn_reflns_theta_max 75.469
_diffrn_reflns_theta_min 3.031
_exptl_absorpt_coefficient_mu 9.380
_exptl_absorpt_correction_T_max 0.265
_exptl_absorpt_correction_T_min 0.033
_exptl_absorpt_correction_type analytical
_exptl_absorpt_process_details
;
CrysAlisPro, Agilent Technologies,
Version 1.171.35.21 (release 20-01-2012 CrysAlis171 .NET)
(compiled Jan 23 2012,18:06:46)
Analytical numeric absorption correction using a multifaceted crystal
model based on expressions derived by R.C. Clark & J.S. Reid.
(Clark, R. C. & Reid, J. S. (1995). Acta Cryst. A51, 887-897)
;
_exptl_crystal_colour colorless
_exptl_crystal_density_diffrn 1.338
_exptl_crystal_density_method 'not measured'
_exptl_crystal_description prism
_exptl_crystal_F_000 1048
_exptl_crystal_size_max 0.34
_exptl_crystal_size_mid 0.15
_exptl_crystal_size_min 0.12
_refine_diff_density_max 0.662
_refine_diff_density_min -0.710
_refine_diff_density_rms 0.080
_refine_ls_extinction_method none
_refine_ls_goodness_of_fit_ref 1.047
_refine_ls_hydrogen_treatment mixed
_refine_ls_matrix_type full
_refine_ls_number_parameters 338
_refine_ls_number_reflns 5094
_refine_ls_number_restraints 288
_refine_ls_restrained_S_all 1.024
_refine_ls_R_factor_all 0.0346
_refine_ls_R_factor_gt 0.0294
_refine_ls_shift/su_max 0.002
_refine_ls_shift/su_mean 0.000
_refine_ls_structure_factor_coef Fsqd
_refine_ls_weighting_details 'w=1/[\s^2^(Fo^2^)+(0.0352P)^2^] where P=(Fo^2^+2Fc^2^)/3'
_refine_ls_weighting_scheme calc
_refine_ls_wR_factor_gt 0.0706
_refine_ls_wR_factor_ref 0.0748
_reflns_Friedel_coverage 0.000
_reflns_number_gt 4508
_reflns_number_total 5094
_reflns_threshold_expression 'I > 2\s(I)'
_cod_data_source_file c9nj02469g2.cif
_cod_data_source_block 7
_cod_depositor_comments 'Adding full bibliography for 7058632--7058635.cif.'
_cod_database_code 7058632
_shelx_shelxl_version_number 2018/3
_shelx_space_group_comment
;
The symmetry employed for this shelxl refinement is uniquely defined
by the following loop, which should always be used as a source of
symmetry information in preference to the above space-group names.
They are only intended as comments.
;

loop_
_space_group_symop_operation_xyz
'x, y, z'
'-x+1/2, y+1/2, -z+1/2'
'-x, -y, -z'
'x-1/2, -y-1/2, z-1/2'

loop_
_atom_site_label
_atom_site_type_symbol
_atom_site_fract_x
_atom_site_fract_y
_atom_site_fract_z
_atom_site_U_iso_or_equiv
_atom_site_adp_type
_atom_site_occupancy
_atom_site_site_symmetry_order
_atom_site_calc_flag
_atom_site_refinement_flags_posn
_atom_site_refinement_flags_adp
_atom_site_refinement_flags_occupancy
_atom_site_disorder_assembly
_atom_site_disorder_group
Te Te 0.60993(2) 0.66668(2) 0.42158(2) 0.02349(7) Uani 1 1 d . . . . .
N1A N 0.1397(3) 0.61271(9) 0.4279(3) 0.0362(6) Uani 1 1 d . . . . .
N2A N 0.5366(3) 0.70504(9) 0.1049(3) 0.0318(5) Uani 1 1 d . . . . .
C1A C 0.4194(3) 0.63244(9) 0.2553(3) 0.0264(5) Uani 1 1 d . . . . .
C2A C 0.2998(3) 0.61161(9) 0.2830(3) 0.0295(5) Uani 1 1 d . . . . .
C3A C 0.1807(4) 0.58844(10) 0.1712(3) 0.0367(6) Uani 1 1 d . . . . .
H3AA H 0.100552 0.573834 0.190055 0.044 Uiso 1 1 calc R U . . .
C4A C 0.1780(4) 0.58647(11) 0.0334(3) 0.0409(7) Uani 1 1 d . . . . .
H4AA H 0.097814 0.570041 -0.041086 0.049 Uiso 1 1 calc R U . . .
C5A C 0.2931(4) 0.60864(11) 0.0049(3) 0.0375(7) Uani 1 1 d . . . . .
H5AA H 0.289044 0.608219 -0.090438 0.045 Uiso 1 1 calc R U . . .
C6A C 0.4144(4) 0.63150(10) 0.1141(3) 0.0308(6) Uani 1 1 d . . . . .
C7A C 0.2961(3) 0.61293(11) 0.4315(3) 0.0331(6) Uani 1 1 d . . . . .
H7AA H 0.353778 0.586081 0.487800 0.040 Uiso 1 1 calc R U . . .
H7AB H 0.350883 0.640874 0.482643 0.040 Uiso 1 1 calc R U . . .
C8A C 0.1511(4) 0.60869(15) 0.5761(4) 0.0504(9) Uani 1 1 d . . . . .
H8AA H 0.197140 0.578985 0.616455 0.076 Uiso 1 1 calc R U . . .
H8AB H 0.046798 0.610971 0.575566 0.076 Uiso 1 1 calc R U . . .
H8AC H 0.216868 0.633417 0.635439 0.076 Uiso 1 1 calc R U . . .
C9A C 0.0557(4) 0.65479(13) 0.3628(4) 0.0457(8) Uani 1 1 d . . . . .
H9AA H 0.042108 0.656625 0.261597 0.069 Uiso 1 1 calc R U . . .
H9AB H 0.115329 0.681396 0.416060 0.069 Uiso 1 1 calc R U . . .
H9AC H -0.046666 0.654552 0.366972 0.069 Uiso 1 1 calc R U . . .
C10A C 0.5388(4) 0.65541(11) 0.0814(3) 0.0340(6) Uani 1 1 d . . . . .
H10A H 0.642236 0.642900 0.144451 0.041 Uiso 1 1 calc R U . . .
H10B H 0.521305 0.649499 -0.020471 0.041 Uiso 1 1 calc R U . . .
C11A C 0.4080(4) 0.72618(12) -0.0154(4) 0.0418(7) Uani 1 1 d . . . . .
H11A H 0.399844 0.758566 0.006529 0.063 Uiso 1 1 calc R U . . .
H11B H 0.310660 0.710375 -0.030056 0.063 Uiso 1 1 calc R U . . .
H11C H 0.426962 0.723812 -0.103457 0.063 Uiso 1 1 calc R U . . .
C12A C 0.6838(4) 0.72609(12) 0.1241(3) 0.0388(7) Uani 1 1 d . . . . .
H12A H 0.680267 0.758955 0.142825 0.058 Uiso 1 1 calc R U . . .
H12B H 0.702026 0.721765 0.036200 0.058 Uiso 1 1 calc R U . . .
H12C H 0.768526 0.711746 0.206297 0.058 Uiso 1 1 calc R U . . .
N1B N 0.7912(3) 0.69777(8) 0.7242(3) 0.0292(5) Uani 1 1 d . . . . .
N2B N 0.7156(3) 0.51176(9) 0.3344(3) 0.0403(6) Uani 1 1 d . . . . .
C1B C 0.6986(8) 0.61180(12) 0.5639(7) 0.0211(14) Uani 0.501(5) 1 d G U P A 1
C2B C 0.7155(10) 0.61856(16) 0.7056(8) 0.0257(14) Uani 0.501(5) 1 d G U P A 1
C3B C 0.7622(9) 0.5825(2) 0.8038(5) 0.0295(13) Uani 0.501(5) 1 d G U P A 1
H3BA H 0.773710 0.587101 0.900614 0.035 Uiso 0.501(5) 1 calc R U P A 1
C4B C 0.7920(6) 0.53963(19) 0.7604(4) 0.0286(12) Uani 0.501(5) 1 d G U P A 1
H4BA H 0.823929 0.514972 0.827598 0.034 Uiso 0.501(5) 1 calc R U P A 1
C5B C 0.7751(6) 0.53287(12) 0.6188(4) 0.0252(10) Uani 0.501(5) 1 d G U P A 1
H5BA H 0.795536 0.503583 0.589173 0.030 Uiso 0.501(5) 1 calc R U P A 1
C6B C 0.7285(6) 0.56895(14) 0.5206(4) 0.0227(10) Uani 0.501(5) 1 d G U P A 1
C1C C 0.6655(8) 0.60690(13) 0.5692(7) 0.0218(14) Uani 0.499(5) 1 d G U P A 2
C2C C 0.7004(10) 0.61604(16) 0.7140(8) 0.0247(13) Uani 0.499(5) 1 d G U P A 2
C3C C 0.7377(9) 0.5803(2) 0.8133(5) 0.0313(14) Uani 0.499(5) 1 d G U P A 2
H3CA H 0.761545 0.586553 0.912270 0.038 Uiso 0.499(5) 1 calc R U P A 2
C4C C 0.7400(7) 0.53542(19) 0.7679(4) 0.0336(14) Uani 0.499(5) 1 d G U P A 2
H4CA H 0.765436 0.510997 0.835832 0.040 Uiso 0.499(5) 1 calc R U P A 2
C5C C 0.7051(7) 0.52628(12) 0.6232(5) 0.0315(12) Uani 0.499(5) 1 d G U P A 2
H5CA H 0.706645 0.495606 0.592132 0.038 Uiso 0.499(5) 1 calc R U P A 2
C6C C 0.6678(6) 0.56202(15) 0.5238(4) 0.0261(11) Uani 0.499(5) 1 d G U P A 2
C7B C 0.6960(3) 0.66493(9) 0.7623(3) 0.0282(5) Uani 1 1 d . U . . .
H7B1 H 0.725(4) 0.6643(12) 0.870(4) 0.030(9) Uiso 1 1 d . . . . .
H7B2 H 0.581(4) 0.6769(12) 0.711(4) 0.028(8) Uiso 1 1 d . . . . .
C8B C 0.7485(5) 0.74474(11) 0.7397(4) 0.0427(7) Uani 1 1 d . . . . .
H8BA H 0.809383 0.765881 0.707950 0.064 Uiso 1 1 calc R U . . .
H8BB H 0.769980 0.750729 0.841351 0.064 Uiso 1 1 calc R U . . .
H8BC H 0.637213 0.749263 0.680122 0.064 Uiso 1 1 calc R U . . .
C9B C 0.9569(4) 0.68981(14) 0.8100(4) 0.0459(8) Uani 1 1 d . . . . .
H9BA H 1.018161 0.712057 0.782479 0.069 Uiso 1 1 calc R U . . .
H9BB H 0.984165 0.658665 0.792249 0.069 Uiso 1 1 calc R U . . .
H9BC H 0.979625 0.693378 0.912997 0.069 Uiso 1 1 calc R U . . .
C10B C 0.7418(6) 0.56240(18) 0.3758(6) 0.0261(11) Uani 0.501(5) 1 d . U P A 1
H10C H 0.662805 0.581370 0.300067 0.031 Uiso 0.501(5) 1 calc R U P A 1
H10D H 0.846310 0.572030 0.384651 0.031 Uiso 0.501(5) 1 calc R U P A 1
C11B C 0.7677(8) 0.5106(2) 0.2044(7) 0.0391(14) Uani 0.501(5) 1 d . U P A 1
H11D H 0.753671 0.479572 0.163927 0.059 Uiso 0.501(5) 1 calc R U P A 1
H11E H 0.877665 0.519353 0.239352 0.059 Uiso 0.501(5) 1 calc R U P A 1
H11F H 0.704058 0.532196 0.129377 0.059 Uiso 0.501(5) 1 calc R U P A 1
C12B C 0.5546(7) 0.5016(2) 0.2749(8) 0.0417(14) Uani 0.501(5) 1 d . U P A 1
H12D H 0.515962 0.502736 0.351346 0.063 Uiso 0.501(5) 1 calc R U P A 1
H12E H 0.537518 0.470918 0.231918 0.063 Uiso 0.501(5) 1 calc R U P A 1
H12F H 0.498642 0.524267 0.200033 0.063 Uiso 0.501(5) 1 calc R U P A 1
C10C C 0.6364(6) 0.55024(18) 0.3667(6) 0.0274(11) Uani 0.499(5) 1 d . U P A 2
H10E H 0.523058 0.544804 0.314805 0.033 Uiso 0.499(5) 1 calc R U P A 2
H10F H 0.660946 0.577917 0.323229 0.033 Uiso 0.499(5) 1 calc R U P A 2
C11C C 0.8807(7) 0.5147(2) 0.4025(9) 0.0463(17) Uani 0.499(5) 1 d . U P A 2
H11G H 0.913097 0.522102 0.505202 0.069 Uiso 0.499(5) 1 calc R U P A 2
H11H H 0.916765 0.538801 0.355940 0.069 Uiso 0.499(5) 1 calc R U P A 2
H11I H 0.926202 0.485263 0.393432 0.069 Uiso 0.499(5) 1 calc R U P A 2
C12C C 0.6470(9) 0.4978(2) 0.1928(8) 0.0429(15) Uani 0.499(5) 1 d . U P A 2
H12G H 0.535233 0.493181 0.165021 0.064 Uiso 0.499(5) 1 calc R U P A 2
H12H H 0.694385 0.468908 0.181687 0.064 Uiso 0.499(5) 1 calc R U P A 2
H12I H 0.662503 0.521269 0.130659 0.064 Uiso 0.499(5) 1 calc R U P A 2

loop_
_atom_site_aniso_label
_atom_site_aniso_U_11
_atom_site_aniso_U_22
_atom_site_aniso_U_33
_atom_site_aniso_U_23
_atom_site_aniso_U_13
_atom_site_aniso_U_12
Te 0.02145(9) 0.02307(9) 0.02479(9) -0.00103(6) 0.00821(7) 0.00325(5)
N1A 0.0310(12) 0.0356(13) 0.0376(13) 0.0043(10) 0.0095(10) -0.0101(10)
N2A 0.0322(12) 0.0342(12) 0.0292(11) -0.0021(10) 0.0127(10) 0.0062(10)
C1A 0.0295(13) 0.0202(11) 0.0249(12) -0.0018(9) 0.0063(10) 0.0051(10)
C2A 0.0334(14) 0.0208(11) 0.0295(13) 0.0012(10) 0.0077(11) 0.0025(10)
C3A 0.0363(15) 0.0272(13) 0.0351(15) -0.0008(12) 0.0029(12) -0.0025(12)
C4A 0.0432(17) 0.0325(15) 0.0317(15) -0.0094(12) -0.0004(13) 0.0018(13)
C5A 0.0478(17) 0.0335(14) 0.0245(13) -0.0050(11) 0.0080(12) 0.0108(13)
C6A 0.0363(14) 0.0243(12) 0.0290(13) -0.0011(11) 0.0104(11) 0.0101(11)
C7A 0.0308(14) 0.0356(14) 0.0287(13) 0.0023(11) 0.0076(11) -0.0061(11)
C8A 0.0395(17) 0.069(2) 0.0455(19) 0.0104(17) 0.0196(15) -0.0163(17)
C9A 0.0459(18) 0.0427(17) 0.051(2) 0.0031(15) 0.0225(16) 0.0032(15)
C10A 0.0387(15) 0.0380(15) 0.0271(13) -0.0050(11) 0.0152(12) 0.0089(12)
C11A 0.0408(17) 0.0393(16) 0.0375(16) 0.0030(13) 0.0079(14) 0.0055(13)
C12A 0.0386(16) 0.0477(17) 0.0337(15) -0.0047(13) 0.0186(13) 0.0012(13)
N1B 0.0287(11) 0.0322(12) 0.0267(11) -0.0009(9) 0.0112(9) -0.0077(9)
N2B 0.0282(13) 0.0327(13) 0.0555(17) -0.0172(12) 0.0123(12) 0.0043(10)
C1B 0.019(3) 0.021(2) 0.027(2) -0.0010(18) 0.012(2) -0.006(2)
C2B 0.020(3) 0.026(2) 0.031(3) 0.003(2) 0.010(2) -0.004(2)
C3B 0.031(3) 0.034(3) 0.027(2) 0.002(2) 0.015(2) -0.004(2)
C4B 0.024(3) 0.029(2) 0.034(2) 0.008(2) 0.013(2) -0.003(2)
C5B 0.023(2) 0.022(2) 0.033(2) 0.0008(18) 0.014(2) -0.0002(19)
C6B 0.018(2) 0.025(2) 0.027(2) 0.0002(17) 0.0111(19) -0.0004(19)
C1C 0.011(3) 0.027(2) 0.029(2) -0.0003(19) 0.0100(19) -0.006(2)
C2C 0.024(3) 0.029(3) 0.025(2) -0.001(2) 0.014(2) -0.004(2)
C3C 0.034(3) 0.031(3) 0.027(2) 0.006(2) 0.011(2) -0.007(2)
C4C 0.034(3) 0.030(2) 0.032(2) 0.008(2) 0.009(2) -0.005(3)
C5C 0.031(3) 0.024(2) 0.037(2) 0.0033(19) 0.011(2) 0.001(2)
C6C 0.019(2) 0.028(2) 0.034(2) -0.0005(18) 0.013(2) -0.004(2)
C7B 0.0329(14) 0.0274(12) 0.0289(13) -0.0036(10) 0.0175(11) -0.0044(10)
C8B 0.062(2) 0.0279(14) 0.0380(16) -0.0065(12) 0.0202(15) -0.0125(14)
C9B 0.0304(15) 0.057(2) 0.0405(17) 0.0106(15) 0.0043(13) -0.0112(14)
C10B 0.026(2) 0.024(2) 0.029(2) -0.0032(18) 0.0132(19) 0.0029(19)
C11B 0.050(4) 0.033(3) 0.042(3) -0.008(2) 0.027(3) -0.001(3)
C12B 0.035(3) 0.038(3) 0.048(3) -0.009(3) 0.012(3) -0.011(3)
C10C 0.025(2) 0.023(2) 0.034(2) -0.0047(19) 0.013(2) 0.0020(19)
C11C 0.029(3) 0.035(3) 0.078(5) -0.003(3) 0.025(3) 0.003(2)
C12C 0.053(4) 0.034(3) 0.048(3) -0.012(3) 0.028(3) 0.003(3)

loop_
_atom_type_symbol
_atom_type_description
_atom_type_scat_dispersion_real
_atom_type_scat_dispersion_imag
_atom_type_scat_source
C C 0.0181 0.0091 'International Tables Vol C Tables 4.2.6.8 and 6.1.1.4'
H H 0.0000 0.0000 'International Tables Vol C Tables 4.2.6.8 and 6.1.1.4'
N N 0.0311 0.0180 'International Tables Vol C Tables 4.2.6.8 and 6.1.1.4'
Te Te -0.1759 6.3531 'International Tables Vol C Tables 4.2.6.8 and 6.1.1.4'

loop_
_geom_angle_atom_site_label_1
_geom_angle_atom_site_label_2
_geom_angle_atom_site_label_3
_geom_angle
C1B Te C1A 98.98(19)
C1A Te C1C 93.16(18)
C1B Te N1B 67.85(17)
C1A Te N1B 153.71(9)
C1C Te N1B 70.55(17)
C1B Te N2A 145.47(16)
C1A Te N2A 66.73(9)
C1C Te N2A 147.96(16)
N1B Te N2A 136.47(7)
C7A N1A C9A 111.2(2)
C7A N1A C8A 108.9(3)
C9A N1A C8A 109.3(3)
C12A N2A C11A 110.7(3)
C12A N2A C10A 111.3(2)
C11A N2A C10A 110.0(2)
C12A N2A Te 102.10(17)
C11A N2A Te 138.83(19)
C10A N2A Te 78.82(15)
C2A C1A C6A 119.7(3)
C2A C1A Te 121.8(2)
C6A C1A Te 118.5(2)
C3A C2A C1A 119.3(3)
C3A C2A C7A 118.6(3)
C1A C2A C7A 122.0(3)
C4A C3A C2A 121.0(3)
C4A C3A H3AA 119.5
C2A C3A H3AA 119.5
C3A C4A C5A 119.6(3)
C3A C4A H4AA 120.2
C5A C4A H4AA 120.2
C4A C5A C6A 120.9(3)
C4A C5A H5AA 119.5
C6A C5A H5AA 119.5
C5A C6A C1A 119.4(3)
C5A C6A C10A 120.3(3)
C1A C6A C10A 120.3(3)
N1A C7A C2A 114.0(2)
N1A C7A H7AA 108.8
C2A C7A H7AA 108.8
N1A C7A H7AB 108.8
C2A C7A H7AB 108.8
H7AA C7A H7AB 107.7
N1A C8A H8AA 109.5
N1A C8A H8AB 109.5
H8AA C8A H8AB 109.5
N1A C8A H8AC 109.5
H8AA C8A H8AC 109.5
H8AB C8A H8AC 109.5
N1A C9A H9AA 109.5
N1A C9A H9AB 109.5
H9AA C9A H9AB 109.5
N1A C9A H9AC 109.5
H9AA C9A H9AC 109.5
H9AB C9A H9AC 109.5
N2A C10A C6A 110.9(2)
N2A C10A H10A 109.5
C6A C10A H10A 109.5
N2A C10A H10B 109.5
C6A C10A H10B 109.5
H10A C10A H10B 108.0
N2A C11A H11A 109.5
N2A C11A H11B 109.5
H11A C11A H11B 109.5
N2A C11A H11C 109.5
H11A C11A H11C 109.5
H11B C11A H11C 109.5
N2A C12A H12A 109.5
N2A C12A H12B 109.5
H12A C12A H12B 109.5
N2A C12A H12C 109.5
H12A C12A H12C 109.5
H12B C12A H12C 109.5
C8B N1B C9B 111.1(3)
C8B N1B C7B 111.2(2)
C9B N1B C7B 110.9(2)
C8B N1B Te 109.30(19)
C9B N1B Te 126.1(2)
C7B N1B Te 85.21(15)
C12C N2B C11C 118.7(5)
C12C N2B C10C 113.4(4)
C11C N2B C10C 113.7(4)
C12B N2B C10B 110.1(4)
C12B N2B C11B 106.4(4)
C10B N2B C11B 100.3(4)
C2B C1B C6B 120.0
C2B C1B Te 116.6(3)
C6B C1B Te 123.1(3)
C1B C2B C3B 120.0
C1B C2B C7B 122.6(5)
C3B C2B C7B 117.3(5)
C4B C3B C2B 120.0
C4B C3B H3BA 120.0
C2B C3B H3BA 120.0
C3B C4B C5B 120.0
C3B C4B H4BA 120.0
C5B C4B H4BA 120.0
C6B C5B C4B 120.0
C6B C5B H5BA 120.0
C4B C5B H5BA 120.0
C5B C6B C1B 120.0
C5B C6B C10B 117.7(3)
C1B C6B C10B 121.3(3)
C2C C1C C6C 120.0
C2C C1C Te 116.7(3)
C6C C1C Te 123.3(3)
C1C C2C C3C 120.0
C1C C2C C7B 119.7(5)
C3C C2C C7B 120.3(5)
C4C C3C C2C 120.0
C4C C3C H3CA 120.0
C2C C3C H3CA 120.0
C5C C4C C3C 120.0
C5C C4C H4CA 120.0
C3C C4C H4CA 120.0
C4C C5C C6C 120.0
C4C C5C H5CA 120.0
C6C C5C H5CA 120.0
C5C C6C C1C 120.0
C5C C6C C10C 117.9(4)
C1C C6C C10C 122.1(4)
N1B C7B C2B 107.7(4)
N1B C7B C2C 115.5(4)
N1B C7B H7B1 112(2)
C2B C7B H7B1 112(2)
C2C C7B H7B1 107(2)
N1B C7B H7B2 105.4(19)
C2B C7B H7B2 112(2)
C2C C7B H7B2 108(2)
H7B1 C7B H7B2 108(3)
N1B C8B H8BA 109.5
N1B C8B H8BB 109.5
H8BA C8B H8BB 109.5
N1B C8B H8BC 109.5
H8BA C8B H8BC 109.5
H8BB C8B H8BC 109.5
N1B C9B H9BA 109.5
N1B C9B H9BB 109.5
H9BA C9B H9BB 109.5
N1B C9B H9BC 109.5
H9BA C9B H9BC 109.5
H9BB C9B H9BC 109.5
N2B C10B C6B 108.4(4)
N2B C10B H10C 110.0
C6B C10B H10C 110.0
N2B C10B H10D 110.0
C6B C10B H10D 110.0
H10C C10B H10D 108.4
N2B C11B H11D 109.5
N2B C11B H11E 109.5
H11D C11B H11E 109.5
N2B C11B H11F 109.5
H11D C11B H11F 109.5
H11E C11B H11F 109.5
N2B C12B H12D 109.5
N2B C12B H12E 109.5
H12D C12B H12E 109.5
N2B C12B H12F 109.5
H12D C12B H12F 109.5
H12E C12B H12F 109.5
N2B C10C C6C 120.3(4)
N2B C10C H10E 107.2
C6C C10C H10E 107.2
N2B C10C H10F 107.2
C6C C10C H10F 107.2
H10E C10C H10F 106.9
N2B C11C H11G 109.5
N2B C11C H11H 109.5
H11G C11C H11H 109.5
N2B C11C H11I 109.5
H11G C11C H11I 109.5
H11H C11C H11I 109.5
N2B C12C H12G 109.5
N2B C12C H12H 109.5
H12G C12C H12H 109.5
N2B C12C H12I 109.5
H12G C12C H12I 109.5
H12H C12C H12I 109.5

loop_
_geom_bond_atom_site_label_1
_geom_bond_atom_site_label_2
_geom_bond_distance
Te C1B 2.086(4)
Te C1A 2.140(3)
Te C1C 2.215(4)
Te N1B 2.974(2)
Te N2A 3.192(3)
N1A C7A 1.456(4)
N1A C9A 1.463(5)
N1A C8A 1.463(4)
N2A C12A 1.452(4)
N2A C11A 1.457(4)
N2A C10A 1.468(4)
C1A C2A 1.403(4)
C1A C6A 1.410(4)
C2A C3A 1.399(4)
C2A C7A 1.517(4)
C3A C4A 1.385(5)
C3A H3AA 0.9500
C4A C5A 1.388(5)
C4A H4AA 0.9500
C5A C6A 1.392(4)
C5A H5AA 0.9500
C6A C10A 1.509(4)
C7A H7AA 0.9900
C7A H7AB 0.9900
C8A H8AA 0.9800
C8A H8AB 0.9800
C8A H8AC 0.9800
C9A H9AA 0.9800
C9A H9AB 0.9800
C9A H9AC 0.9800
C10A H10A 0.9900
C10A H10B 0.9900
C11A H11A 0.9800
C11A H11B 0.9800
C11A H11C 0.9800
C12A H12A 0.9800
C12A H12B 0.9800
C12A H12C 0.9800
N1B C8B 1.453(4)
N1B C9B 1.460(4)
N1B C7B 1.466(3)
N2B C12C 1.372(7)
N2B C12B 1.413(7)
N2B C11C 1.421(7)
N2B C10C 1.455(5)
N2B C10B 1.527(6)
N2B C11B 1.580(6)
C1B C2B 1.3900
C1B C6B 1.3900
C2B C3B 1.3900
C2B C7B 1.509(4)
C3B C4B 1.3900
C3B H3BA 0.9500
C4B C5B 1.3900
C4B H4BA 0.9500
C5B C6B 1.3900
C5B H5BA 0.9500
C6B C10B 1.532(6)
C1C C2C 1.3900
C1C C6C 1.3900
C2C C3C 1.3900
C2C C7B 1.513(4)
C3C C4C 1.3900
C3C H3CA 0.9500
C4C C5C 1.3900
C4C H4CA 0.9500
C5C C6C 1.3900
C5C H5CA 0.9500
C6C C10C 1.533(7)
C7B H7B1 1.01(4)
C7B H7B2 1.05(4)
C8B H8BA 0.9800
C8B H8BB 0.9800
C8B H8BC 0.9800
C9B H9BA 0.9800
C9B H9BB 0.9800
C9B H9BC 0.9800
C10B H10C 0.9900
C10B H10D 0.9900
C11B H11D 0.9800
C11B H11E 0.9800
C11B H11F 0.9800
C12B H12D 0.9800
C12B H12E 0.9800
C12B H12F 0.9800
C10C H10E 0.9900
C10C H10F 0.9900
C11C H11G 0.9800
C11C H11H 0.9800
C11C H11I 0.9800
C12C H12G 0.9800
C12C H12H 0.9800
C12C H12I 0.9800

loop_
_geom_torsion_atom_site_label_1
_geom_torsion_atom_site_label_2
_geom_torsion_atom_site_label_3
_geom_torsion_atom_site_label_4
_geom_torsion
C6A C1A C2A C3A 2.8(4)
Te C1A C2A C3A -178.0(2)
C6A C1A C2A C7A -177.9(3)
Te C1A C2A C7A 1.4(4)
C1A C2A C3A C4A -1.1(4)
C7A C2A C3A C4A 179.5(3)
C2A C3A C4A C5A -1.4(5)
C3A C4A C5A C6A 2.3(5)
C4A C5A C6A C1A -0.6(4)
C4A C5A C6A C10A 179.9(3)
C2A C1A C6A C5A -2.0(4)
Te C1A C6A C5A 178.8(2)
C2A C1A C6A C10A 177.5(2)
Te C1A C6A C10A -1.8(3)
C9A N1A C7A C2A -66.1(3)
C8A N1A C7A C2A 173.5(3)
C3A C2A C7A N1A -31.5(4)
C1A C2A C7A N1A 149.1(3)
C12A N2A C10A C6A 159.8(2)
C11A N2A C10A C6A -77.1(3)
Te N2A C10A C6A 61.1(2)
C5A C6A C10A N2A 116.5(3)
C1A C6A C10A N2A -63.0(3)
C6B C1B C2B C3B 0.0
Te C1B C2B C3B 174.9(4)
C6B C1B C2B C7B 175.6(7)
Te C1B C2B C7B -9.5(5)
C1B C2B C3B C4B 0.0
C7B C2B C3B C4B -175.8(6)
C2B C3B C4B C5B 0.0
C3B C4B C5B C6B 0.0
C4B C5B C6B C1B 0.0
C4B C5B C6B C10B 168.5(4)
C2B C1B C6B C5B 0.0
Te C1B C6B C5B -174.6(4)
C2B C1B C6B C10B -168.1(5)
Te C1B C6B C10B 17.3(5)
C6C C1C C2C C3C 0.0
Te C1C C2C C3C -179.5(4)
C6C C1C C2C C7B -179.4(7)
Te C1C C2C C7B 1.1(5)
C1C C2C C3C C4C 0.0
C7B C2C C3C C4C 179.4(7)
C2C C3C C4C C5C 0.0
C3C C4C C5C C6C 0.0
C4C C5C C6C C1C 0.0
C4C C5C C6C C10C 177.7(4)
C2C C1C C6C C5C 0.0
Te C1C C6C C5C 179.5(4)
C2C C1C C6C C10C -177.6(5)
Te C1C C6C C10C 1.9(6)
C8B N1B C7B C2B 164.8(4)
C9B N1B C7B C2B -71.0(4)
Te N1B C7B C2B 55.9(4)
C8B N1B C7B C2C 164.8(4)
C9B N1B C7B C2C -71.0(5)
Te N1B C7B C2C 55.9(4)
C1B C2B C7B N1B -49.9(5)
C3B C2B C7B N1B 125.8(3)
C1C C2C C7B N1B -54.3(6)
C3C C2C C7B N1B 126.4(3)
C12B N2B C10B C6B 79.3(5)
C11B N2B C10B C6B -168.9(4)
C5B C6B C10B N2B 31.8(5)
C1B C6B C10B N2B -159.8(3)
C12C N2B C10C C6C 163.4(5)
C11C N2B C10C C6C -57.0(7)
C5C C6C C10C N2B -31.1(6)
C1C C6C C10C N2B 146.5(4)
